data_2001187
loop_
_publ_author_name
'Mac\'i\<cek, J.'
'Angelova, O.'
'Dryanska, V.'

_publ_section_title
;
 Structures of 1,1-diphenyl-2-aza-1,3-butadienes. IV.
 3-Cyano-4-(2,4-dichlorophenyl)-1,1-diphenyl-2-aza-1,3-butadiene
 (24CLPD) and
 3-cyano-4-(2,4-dimethoxyphenyl)-1,1-diphenyl-2-aza-1,3-butadiene
 (24MOPD)
;
_journal_issue 12
_journal_name_full 'Acta Crystallographica Section C'
_journal_page_first 2169
_journal_page_last 2173
_journal_paper_doi 10.1107/S0108270193006420
_journal_volume 49
_journal_year 1993
_chemical_formula_structural '(C6 H5)2 C N C (C N) C H (C8 H9 O2)'
_chemical_formula_sum 'C24 H20 N2 O2'
_chemical_formula_weight 368.43
_chemical_melting_point .00000137
_chemical_name_systematic 3-cyano-4-(2,4-dimethoxyphenyl)-1,1-diphenyl-2-azabutadiene
_space_group_IT_number 2
_symmetry_cell_setting triclinic
_symmetry_space_group_name_Hall '-P 1'
_symmetry_space_group_name_H-M 'P -1'
_atom_type_scat_source 'SDP/PDP (Enraf-Nonius, 1985)'
_cell_angle_alpha 113.46(2)
_cell_angle_beta 108.65(2)
_cell_angle_gamma 96.59(3)
_cell_formula_units_Z 2
_cell_length_a 9.991(4)
_cell_length_b 10.012(3)
_cell_length_c 11.763(2)
_cell_measurement_reflns_used 22
_cell_measurement_temperature 292
_cell_measurement_theta_max 21.50
_cell_measurement_theta_min 20.09
_cell_volume 982.2(6)
_diffrn_ambient_temperature 292
_diffrn_measurement_device 'Enraf-Nonius CAD-4 diffractometer'
_diffrn_measurement_method 'continuous profile'
_diffrn_radiation_monochromator 'graphite (perpendicular mode)'
_diffrn_radiation_source '2kW fine focus Philips tube'
_diffrn_radiation_type 'Mo K\a'
_diffrn_radiation_wavelength 0.71073
_diffrn_reflns_av_R_equivalents 0.023
_diffrn_reflns_number 4087
_diffrn_reflns_reduction_process 'F~obs~ = ( I~raw~/LP )^1/2^, where LP = Lorentz-polarization correction'
_diffrn_reflns_theta_max 26
_diffrn_reflns_theta_min 0
_diffrn_standards_decay_% -0.3
_diffrn_standards_interval_time 120
_diffrn_standards_number 3
_exptl_absorpt_coefficient_mu 0.07
_exptl_absorpt_correction_type none
_exptl_crystal_colour 'yellow, transparent'
_exptl_crystal_density_diffrn 1.245
_exptl_crystal_description plate
_exptl_crystal_F_000 388
_exptl_crystal_size_max 0.29
_exptl_crystal_size_mid 0.26
_exptl_crystal_size_min 0.06
_refine_diff_density_max 0.213
_refine_diff_density_min -0.220
_refine_ls_extinction_coef 69180000.00000
_refine_ls_extinction_method 'Stout & Jensen (1968); formula 17.16'
_refine_ls_goodness_of_fit_all 2.300
_refine_ls_goodness_of_fit_obs 1.573
_refine_ls_hydrogen_treatment 'H atoms refined as riding'
_refine_ls_matrix_type full
_refine_ls_number_constraints 80
_refine_ls_number_parameters 254
_refine_ls_number_reflns 1592
_refine_ls_number_restraints 0
_refine_ls_R_factor_all 0.408
_refine_ls_R_factor_obs 0.058
_refine_ls_shift/esd_max 0.373
_refine_ls_structure_factor_coef F
_refine_ls_weighting_details 'w = 1/[\s^2^(F) + (0.001F)^2^]'
_refine_ls_weighting_scheme calc
_refine_ls_wR_factor_all 0.065
_refine_ls_wR_factor_obs 0.029
_reflns_number_observed 1592
_reflns_number_total 3852
_reflns_observed_criterion 'I > 2.0\s(I)'
_cod_data_source_file ka1045.cif
_cod_data_source_block 24MOPD
_cod_depositor_comments
;
The following automatic conversions were performed:

'_refine_ls_weighting_scheme' value '1/[\s^2^(F) + (0.001F)^2^]' was
changed to 'calc'. New tag '_refine_ls_weighting_details' was
created. The value of the new tag was set to 'w = 1/[\s^2^(F) +
(0.001F)^2^]'.

Automatic conversion script
Id: cif_fix_values 3143 2015-03-26 13:38:13Z robertas 
;
_cod_original_cell_volume 982.0(10)
_cod_database_code 2001187

loop_
_symmetry_equiv_pos_as_xyz
+x,+y,+z
-x,-y,-z

loop_
_atom_site_aniso_label
_atom_site_aniso_U_11
_atom_site_aniso_U_22
_atom_site_aniso_U_33
_atom_site_aniso_U_12
_atom_site_aniso_U_13
_atom_site_aniso_U_23
O1 0.0630(10) 0.0820(10) 0.0550(10) 0.0445(9) 0.0156(9) 0.0330(9)
O2 0.0700(10) 0.0650(10) 0.0540(10) 0.0210(10) 0.0160(10) 0.0110(10)
N1 0.0560(10) 0.0480(10) 0.0450(10) 0.0210(10) 0.0120(10) 0.0210(10)
N2 0.093(2) 0.077(2) 0.076(2) 0.041(2) 0.021(2) 0.008(2)
C1 0.054(2) 0.050(2) 0.0390(10) 0.0210(10) 0.0220(10) 0.0190(10)
C2 0.045(2) 0.043(2) 0.049(2) 0.0160(10) 0.0120(10) 0.0180(10)
C3 0.045(2) 0.051(2) 0.054(2) 0.0180(10) 0.0130(10) 0.0230(10)
C4 0.052(2) 0.061(2) 0.059(2) 0.0250(10) 0.010(2) 0.0270(10)
C5 0.060(2) 0.090(2) 0.076(2) 0.040(2) 0.024(2) 0.0540(10)
C6 0.089(2) 0.064(2) 0.071(2) 0.024(2) 0.028(2) 0.005(2)
C1a 0.065(2) 0.052(2) 0.0340(10) 0.0230(10) 0.0170(10) 0.0140(10)
C2a 0.087(2) 0.053(2) 0.062(2) 0.027(2) 0.019(2) 0.0230(10)
C3a 0.134(3) 0.048(2) 0.087(2) 0.018(2) 0.007(2) 0.023(2)
C4a 0.162(4) 0.065(2) 0.085(3) 0.056(2) -0.007(3) 0.025(2)
C5a 0.122(3) 0.078(2) 0.070(2) 0.058(2) -0.010(2) 0.023(2)
C6a 0.079(2) 0.068(2) 0.051(2) 0.035(2) 0.010(2) 0.0200(10)
C1b 0.046(2) 0.049(2) 0.0450(10) 0.0220(10) 0.0160(10) 0.0260(10)
C2b 0.060(2) 0.056(2) 0.050(2) 0.019(2) 0.0130(10) 0.0230(10)
C3b 0.062(2) 0.061(2) 0.062(2) 0.023(2) 0.008(2) 0.019(2)
C4b 0.053(2) 0.058(2) 0.101(2) 0.017(2) 0.008(2) 0.036(2)
C5b 0.054(2) 0.086(2) 0.113(2) 0.021(2) 0.031(2) 0.0670(10)
C6b 0.048(2) 0.080(2) 0.070(2) 0.027(2) 0.0230(10) 0.0440(10)
C1c 0.041(2) 0.049(2) 0.0460(10) 0.0140(10) 0.0110(10) 0.0230(10)
C2c 0.046(2) 0.054(2) 0.055(2) 0.0210(10) 0.0190(10) 0.0290(10)
C3c 0.045(2) 0.059(2) 0.056(2) 0.0170(10) 0.0160(10) 0.0280(10)
C4c 0.047(2) 0.048(2) 0.050(2) 0.0050(10) 0.0150(10) 0.0160(10)
C5c 0.050(2) 0.052(2) 0.059(2) 0.0200(10) 0.0180(10) 0.0220(10)
C6c 0.051(2) 0.058(2) 0.056(2) 0.0250(10) 0.0170(10) 0.0310(10)

loop_
_atom_site_label
_atom_site_fract_x
_atom_site_fract_y
_atom_site_fract_z
_atom_site_U_iso_or_equiv
_atom_site_thermal_displace_type
_atom_site_calc_flag
_atom_site_calc_attached_atom
O1 -0.1558(2) 0.5890(2) 0.1858(2) 0.0662(8) Uani ? ?
O2 -0.0918(2) 0.1719(2) -0.1470(2) 0.0714(9) Uani ? ?
N1 0.2116(2) 0.4929(2) 0.5199(2) 0.0514(9) Uani ? ?
N2 0.1905(3) 0.8526(3) 0.7242(3) 0.0940(10) Uani ? ?
C1 0.3319(3) 0.5100(3) 0.6144(2) 0.0460(10) Uani ? ?
C2 0.1618(3) 0.6146(3) 0.5105(3) 0.0480(10) Uani ? ?
C3 0.0767(3) 0.6073(3) 0.3910(3) 0.0520(10) Uani ? ?
C4 0.1813(3) 0.7483(3) 0.6315(3) 0.0600(10) Uani ? ?
C5 -0.2756(3) 0.5940(3) 0.0831(3) 0.0690(10) Uani ? ?
C6 -0.0121(3) 0.0628(3) -0.1847(3) 0.085(2) Uani ? ?
C1a 0.3612(3) 0.3694(3) 0.6190(3) 0.0530(10) Uani ? ?
C2a 0.2456(4) 0.2394(3) 0.5559(3) 0.0710(10) Uani ? ?
C3a 0.2709(4) 0.1072(3) 0.5576(3) 0.103(2) Uani ? ?
C4a 0.4110(4) 0.1044(4) 0.6217(3) 0.121(2) Uani ? ?
C5a 0.5270(4) 0.2307(3) 0.6829(3) 0.105(2) Uani ? ?
C6a 0.5026(3) 0.3650(3) 0.6839(3) 0.0720(10) Uani ? ?
C1b 0.4435(3) 0.6578(3) 0.7157(3) 0.0450(10) Uani ? ?
C2b 0.4770(3) 0.7116(3) 0.8529(3) 0.0580(10) Uani ? ?
C3b 0.5777(3) 0.8525(3) 0.9450(3) 0.0690(10) Uani ? ?
C4b 0.6461(3) 0.9377(3) 0.9014(3) 0.077(2) Uani ? ?
C5b 0.6151(3) 0.8831(3) 0.7656(3) 0.0770(10) Uani ? ?
C6b 0.5127(3) 0.7432(3) 0.6717(3) 0.0620(10) Uani ? ?
C1c 0.0357(3) 0.4873(3) 0.2555(3) 0.0460(10) Uani ? ?
C2c -0.0827(3) 0.4824(3) 0.1481(3) 0.0500(10) Uani ? ?
C3c -0.1241(3) 0.3758(3) 0.0163(3) 0.0540(10) Uani ? ?
C4c -0.0455(3) 0.2702(3) -0.0119(3) 0.0520(10) Uani ? ?
C5c 0.0722(3) 0.2694(3) 0.0900(3) 0.0560(10) Uani ? ?
C6c 0.1107(3) 0.3779(3) 0.2215(3) 0.0540(10) Uani ? ?
H3 0.0400 0.6922 0.3970 0.0633 Uiso calc C3
H51 -0.3156 0.6730 0.1226 0.0633 Uiso calc C5
H52 -0.2412 0.6119 0.0224 0.0633 Uiso calc C5
H53 -0.3494 0.4997 0.0350 0.0633 Uiso calc C5
H61 -0.0545 0.0011 -0.2799 0.0633 Uiso calc C6
H62 0.0874 0.1144 -0.1567 0.0633 Uiso calc C6
H63 -0.0159 0.0009 -0.1414 0.0633 Uiso calc C6
H2a 0.1493 0.2425 0.5107 0.0633 Uiso calc C2a
H3a 0.1911 0.0188 0.5162 0.0633 Uiso calc C3a
H4a 0.4279 0.0129 0.6217 0.0633 Uiso calc C4a
H5a 0.6238 0.2266 0.7252 0.0633 Uiso calc C5a
H6a 0.5813 0.4550 0.7283 0.0633 Uiso calc C6a
H2b 0.4308 0.6511 0.8822 0.0633 Uiso calc C2b
H3b 0.5999 0.8903 1.0388 0.0633 Uiso calc C3b
H4b 0.7142 1.0340 0.9650 0.0633 Uiso calc C4b
H5b 0.6642 0.9415 0.7363 0.0633 Uiso calc C5b
H6b 0.4895 0.7056 0.5777 0.0633 Uiso calc C6b
H3c -0.2049 0.3743 -0.0544 0.0633 Uiso calc C3c
H5c 0.1242 0.1955 0.0689 0.0633 Uiso calc C5c
H6c 0.1909 0.3785 0.2922 0.0633 Uiso calc C6c

loop_
_atom_type_symbol
_atom_type_description
_atom_type_scat_dispersion_real
_atom_type_scat_dispersion_imag
O ? 0.008 0.006
N ? 0.004 0.003
C ? 0.002 0.002
H ? 0.000 0.000

loop_
_geom_angle_atom_site_label_1
_geom_angle_atom_site_label_2
_geom_angle_atom_site_label_3
_geom_angle_site_symmetry_1
_geom_angle_site_symmetry_2
_geom_angle_site_symmetry_3
_geom_angle
_geom_angle_publ_flag
C5 O1 C2c . . . 118.6(2) yes
C6 O2 C4c . . . 117.7(2) yes
C1 N1 C2 . . . 123.1(2) yes
N1 C1 C1a . . . 116.5(2) yes
N1 C1 C1b . . . 125.1(3) yes
C1a C1 C1b . . . 118.4(2) yes
N1 C2 C3 . . . 122.8(2) yes
N1 C2 C4 . . . 120.4(3) yes
C3 C2 C4 . . . 116.2(3) yes
C2 C3 C1c . . . 128.3(3) yes
N2 C4 C2 . . . 177.1(3) yes
C1 C1a C2a . . . 119.4(3) no
C1 C1a C6a . . . 121.4(3) no
C2a C1a C6a . . . 119.1(3) no
C1a C2a C3a . . . 120.3(3) no
C2a C3a C4a . . . 120.0(3) no
C3a C4a C5a . . . 120.7(4) no
C4a C5a C6a . . . 119.8(3) no
C1a C6a C5a . . . 120.0(3) no
C1 C1b C2b . . . 120.8(3) no
C1 C1b C6b . . . 119.3(3) no
C2b C1b C6b . . . 119.9(2) no
C1b C2b C3b . . . 119.6(3) no
C2b C3b C4b . . . 120.6(3) no
C3b C4b C5b . . . 119.9(2) no
C4b C5b C6b . . . 120.2(4) no
C1b C6b C5b . . . 119.8(3) no
C3 C1c C2c . . . 119.0(3) no
C3 C1c C6c . . . 124.4(3) no
C2c C1c C6c . . . 116.6(2) no
O1 C2c C1c . . . 114.9(2) yes
O1 C2c C3c . . . 122.8(3) yes
C1c C2c C3c . . . 122.3(3) no
C2c C3c C4c . . . 118.8(3) no
O2 C4c C3c . . . 114.5(3) no
O2 C4c C5c . . . 124.1(3) yes
C3c C4c C5c . . . 121.4(2) yes
C4c C5c C6c . . . 118.3(3) no
C1c C6c C5c . . . 122.6(3) no

loop_
_geom_bond_atom_site_label_1
_geom_bond_atom_site_label_2
_geom_bond_site_symmetry_1
_geom_bond_site_symmetry_2
_geom_bond_distance
_geom_bond_publ_flag
O1 C5 . . 1.425(4) yes
O1 C2c . . 1.370(4) yes
O2 C6 . . 1.437(4) yes
O2 C4c . . 1.374(3) yes
N1 C1 . . 1.287(3) yes
N1 C2 . . 1.399(4) yes
N2 C4 . . 1.138(4) yes
C1 C1a . . 1.488(5) yes
C1 C1b . . 1.490(3) yes
C2 C3 . . 1.357(4) yes
C2 C4 . . 1.450(4) yes
C3 C1c . . 1.448(3) yes
C1a C2a . . 1.384(4) no
C1a C6a . . 1.390(4) no
C2a C3a . . 1.382(5) no
C3a C4a . . 1.371(6) no
C4a C5a . . 1.367(5) no
C5a C6a . . 1.390(5) no
C1b C2b . . 1.388(4) no
C1b C6b . . 1.386(5) no
C2b C3b . . 1.392(3) no
C3b C4b . . 1.377(6) no
C4b C5b . . 1.377(5) no
C5b C6b . . 1.395(3) no
C1c C2c . . 1.407(4) no
C1c C6c . . 1.397(4) no
C2c C3c . . 1.373(3) no
C3c C4c . . 1.386(5) no
C4c C5c . . 1.390(4) no
C5c C6c . . 1.380(3) no
H3 C3 . . 0.950 no
H51 C5 . . 0.950 no
H52 C5 . . 0.950 no
H53 C5 . . 0.950 no
H61 C6 . . 0.950 no
H62 C6 . . 0.950 no
H63 C6 . . 0.950 no
H2a C2a . . 0.950 no
H3a C3a . . 0.950 no
H4a C4a . . 0.950 no
H5a C5a . . 0.950 no
H6a C6a . . 0.950 no
H2b C2b . . 0.950 no
H3b C3b . . 0.950 no
H4b C4b . . 0.950 no
H5b C5b . . 0.950 no
H6b C6b . . 0.950 no
H3c C3c . . 0.950 no
H5c C5c . . 0.950 no
H6c C6c . . 0.950 no

loop_
_geom_torsion_atom_site_label_1
_geom_torsion_atom_site_label_2
_geom_torsion_atom_site_label_3
_geom_torsion_atom_site_label_4
_geom_torsion_site_symmetry_1
_geom_torsion_site_symmetry_2
_geom_torsion_site_symmetry_3
_geom_torsion_site_symmetry_4
_geom_torsion
_geom_torsion_publ_flag
C2 N1 C1 C1a . . . . 173.5(3) yes
C2 N1 C1 C1b . . . . -7.9(5) yes
C1 N1 C2 C3 . . . . 151.6(3) yes
C1 N1 C2 C4 . . . . -37.6(4) yes
N1 C1 C1a C2a . . . . -20.3(4) yes
N1 C1 C1b C2b . . . . 118.2(4) yes
N1 C2 C3 C1c . . . . -7.4(5) yes
C4 C2 C3 C1c . . . . -178.6(3) yes
C2 C3 C1c C2c . . . . 163.5(3) yes
